data_7023626
loop_
_publ_author_name
'Luconi, Lapo'
'Klosin, Jerzy'
'Smith, Austin J.'
'Germain, St\'ephane'
'Schulz, Emmanuelle'
'Hannedouche, J\'er\^ome'
'Giambastiani, Giuliano'

_publ_section_title
;
 Cationic Group-IV pincer-type complexes for polymerization and
 hydroamination catalysis.
;
_journal_issue 45
_journal_name_full 'Dalton transactions (Cambridge, England : 2003)'
_journal_page_first 16056
_journal_page_last 16065
_journal_paper_doi 10.1039/c3dt51620b
_journal_volume 42
_journal_year 2013
_chemical_formula_sum 'C24 H31 Hf N3'
_chemical_formula_weight 540.01
_chemical_name_systematic
; 
 ? 
;
_space_group_IT_number 61
_symmetry_cell_setting orthorhombic
_symmetry_space_group_name_Hall '-P 2ac 2ab'
_symmetry_space_group_name_H-M 'P b c a'
_atom_sites_solution_hydrogens geom
_atom_sites_solution_primary direct
_atom_sites_solution_secondary difmap
_audit_creation_method SHELXL-97
_cell_angle_alpha 90.00
_cell_angle_beta 90.00
_cell_angle_gamma 90.00
_cell_formula_units_Z 8
_cell_length_a 10.5097(2)
_cell_length_b 12.3812(2)
_cell_length_c 33.8422(5)
_cell_measurement_reflns_used 9762
_cell_measurement_temperature 100(2)
_cell_measurement_theta_max 27.93
_cell_measurement_theta_min 2.28
_cell_volume 4403.64(13)
_computing_cell_refinement 'Bruker SAINT'
_computing_data_collection 'Bruker APEX2'
_computing_data_reduction 'Bruker SAINT'
_computing_molecular_graphics 'Bruker SHELXTL'
_computing_publication_material 'Bruker SHELXTL'
_computing_structure_refinement 'SHELXL-97 (Sheldrick, 2008)'
_computing_structure_solution 'SHELXS-97 (Sheldrick, 2008)'
_diffrn_ambient_temperature 100(2)
_diffrn_measured_fraction_theta_full 0.984
_diffrn_measured_fraction_theta_max 0.984
_diffrn_measurement_device_type 'Bruker APEX-II CCD'
_diffrn_measurement_method '\f and \w scans'
_diffrn_radiation_monochromator graphite
_diffrn_radiation_source 'fine-focus sealed tube'
_diffrn_radiation_type MoK\a
_diffrn_radiation_wavelength 0.71073
_diffrn_reflns_av_R_equivalents 0.0278
_diffrn_reflns_av_sigmaI/netI 0.0143
_diffrn_reflns_limit_h_max 13
_diffrn_reflns_limit_h_min -12
_diffrn_reflns_limit_k_max 16
_diffrn_reflns_limit_k_min -16
_diffrn_reflns_limit_l_max 43
_diffrn_reflns_limit_l_min -43
_diffrn_reflns_number 51747
_diffrn_reflns_theta_full 27.50
_diffrn_reflns_theta_max 27.50
_diffrn_reflns_theta_min 1.20
_exptl_absorpt_coefficient_mu 4.751
_exptl_absorpt_correction_T_max 0.8327
_exptl_absorpt_correction_T_min 0.4212
_exptl_absorpt_correction_type empirical
_exptl_crystal_colour colourless
_exptl_crystal_density_diffrn 1.629
_exptl_crystal_density_meas 0
_exptl_crystal_density_method 'not measured'
_exptl_crystal_description plate
_exptl_crystal_F_000 2144
_exptl_crystal_size_max 0.22
_exptl_crystal_size_mid 0.22
_exptl_crystal_size_min 0.04
_refine_diff_density_max 0.643
_refine_diff_density_min -1.670
_refine_diff_density_rms 0.084
_refine_ls_extinction_method none
_refine_ls_goodness_of_fit_ref 1.198
_refine_ls_hydrogen_treatment mixed
_refine_ls_matrix_type full
_refine_ls_number_parameters 259
_refine_ls_number_reflns 4968
_refine_ls_number_restraints 0
_refine_ls_restrained_S_all 1.198
_refine_ls_R_factor_all 0.0258
_refine_ls_R_factor_gt 0.0207
_refine_ls_shift/su_max 0.002
_refine_ls_shift/su_mean 0.000
_refine_ls_structure_factor_coef Fsqd
_refine_ls_weighting_details 'calc w=1/[\s^2^(Fo^2^)+(0.0001P)^2^+10.3783P] where P=(Fo^2^+2Fc^2^)/3'
_refine_ls_weighting_scheme calc
_refine_ls_wR_factor_gt 0.0374
_refine_ls_wR_factor_ref 0.0387
_reflns_number_gt 4385
_reflns_number_total 4968
_reflns_threshold_expression >2sigma(I)
_cod_data_source_file c3dt51620b.txt
_cod_data_source_block final
_cod_depositor_comments
;
The following automatic conversions were performed:

'_symmetry_cell_setting' value 'Orthorhombic' changed to
'orthorhombic' according to
/home/saulius/struct/CIF-dictionaries/cif_core.dic dictionary named
'cif_core.dic' version 2.4.2 from 2011-04-26.

Automatic conversion script
Id: cif_fix_values 1891 2012-01-12 08:04:46Z andrius 
;
_cod_original_sg_symbol_H-M Pbca
_cod_database_code 7023626

loop_
_symmetry_equiv_pos_as_xyz
'x, y, z'
'x+1/2, -y+1/2, -z'
'-x, y+1/2, -z+1/2'
'-x+1/2, -y, z+1/2'
'-x, -y, -z'
'-x-1/2, y-1/2, z'
'x, -y-1/2, z-1/2'
'x-1/2, y, -z-1/2'

loop_
_atom_site_label
_atom_site_type_symbol
_atom_site_fract_x
_atom_site_fract_y
_atom_site_fract_z
_atom_site_U_iso_or_equiv
_atom_site_adp_type
_atom_site_occupancy
_atom_site_symmetry_multiplicity
_atom_site_calc_flag
_atom_site_refinement_flags
Hf1 Hf 0.207508(10) 0.667314(8) 0.159465(3) 0.00944(3) Uani 1 1 d .
N1 N 0.0963(2) 0.58138(16) 0.12031(6) 0.0099(4) Uani 1 1 d .
N2 N 0.2537(2) 0.68553(17) 0.22597(6) 0.0124(4) Uani 1 1 d .
N3 N 0.1850(2) 0.62675(17) 0.25275(6) 0.0120(4) Uani 1 1 d .
C1 C 0.0970(2) 0.5502(2) 0.19553(7) 0.0106(5) Uani 1 1 d .
C2 C 0.0927(3) 0.5542(2) 0.23647(7) 0.0124(5) Uani 1 1 d .
C3 C 0.0050(3) 0.4985(2) 0.25914(7) 0.0153(5) Uani 1 1 d .
H3 H 0.0038 0.5045 0.2871 0.018 Uiso 1 1 calc R
C4 C -0.0815(3) 0.4330(2) 0.23902(8) 0.0162(6) Uani 1 1 d .
H4 H -0.1429 0.3934 0.2536 0.019 Uiso 1 1 calc R
C5 C -0.0796(3) 0.4244(2) 0.19788(8) 0.0147(5) Uani 1 1 d .
H5 H -0.1384 0.3785 0.1847 0.018 Uiso 1 1 calc R
C6 C 0.0094(3) 0.4837(2) 0.17625(7) 0.0116(5) Uani 1 1 d .
C7 C 0.0175(3) 0.4875(2) 0.13160(7) 0.0141(5) Uani 1 1 d .
H7A H 0.0563 0.4202 0.1215 0.017 Uiso 1 1 calc R
H7B H -0.0687 0.4946 0.1201 0.017 Uiso 1 1 calc R
C8 C 0.3366(3) 0.7425(2) 0.24725(8) 0.0163(6) Uani 1 1 d .
H8 H 0.3973 0.7912 0.2365 0.020 Uiso 1 1 calc R
C9 C 0.3221(3) 0.7211(2) 0.28751(8) 0.0177(6) Uani 1 1 d .
H9 H 0.3692 0.7513 0.3088 0.021 Uiso 1 1 calc R
C10 C 0.2251(3) 0.6468(2) 0.28975(7) 0.0151(6) Uani 1 1 d .
H10 H 0.1923 0.6153 0.3132 0.018 Uiso 1 1 calc R
C11 C 0.0811(3) 0.61056(19) 0.07939(7) 0.0109(5) Uani 1 1 d .
C12 C -0.0277(3) 0.6702(2) 0.06752(7) 0.0126(5) Uani 1 1 d .
C13 C -0.0418(3) 0.6974(2) 0.02784(8) 0.0151(6) Uani 1 1 d .
H13 H -0.1140 0.7379 0.0198 0.018 Uiso 1 1 calc R
C14 C 0.0474(3) 0.6666(2) -0.00008(7) 0.0183(6) Uani 1 1 d .
H14 H 0.0363 0.6859 -0.0270 0.022 Uiso 1 1 calc R
C15 C 0.1522(3) 0.6076(2) 0.01146(7) 0.0159(6) Uani 1 1 d .
H15 H 0.2125 0.5859 -0.0079 0.019 Uiso 1 1 calc R
C16 C 0.1721(3) 0.5790(2) 0.05098(8) 0.0122(5) Uani 1 1 d .
C17 C 0.2867(3) 0.5108(2) 0.06136(7) 0.0153(5) Uani 1 1 d .
H17 H 0.2950 0.5102 0.0908 0.018 Uiso 1 1 calc R
C18 C 0.4101(3) 0.5566(3) 0.04425(9) 0.0251(7) Uani 1 1 d .
H18A H 0.4081 0.5510 0.0154 0.038 Uiso 1 1 calc R
H18B H 0.4826 0.5155 0.0545 0.038 Uiso 1 1 calc R
H18C H 0.4187 0.6326 0.0519 0.038 Uiso 1 1 calc R
C19 C 0.2680(3) 0.3937(2) 0.04757(9) 0.0273(7) Uani 1 1 d .
H19A H 0.1921 0.3634 0.0602 0.041 Uiso 1 1 calc R
H19B H 0.3427 0.3508 0.0549 0.041 Uiso 1 1 calc R
H19C H 0.2572 0.3923 0.0188 0.041 Uiso 1 1 calc R
C20 C -0.1324(3) 0.7018(2) 0.09631(8) 0.0159(6) Uani 1 1 d .
H20 H -0.1049 0.6799 0.1234 0.019 Uiso 1 1 calc R
C21 C -0.1575(3) 0.8235(2) 0.09672(8) 0.0241(7) Uani 1 1 d .
H21A H -0.0782 0.8619 0.1025 0.036 Uiso 1 1 calc R
H21B H -0.2208 0.8404 0.1171 0.036 Uiso 1 1 calc R
H21C H -0.1896 0.8462 0.0708 0.036 Uiso 1 1 calc R
C22 C -0.2563(3) 0.6414(3) 0.08667(9) 0.0257(7) Uani 1 1 d .
H22A H -0.2400 0.5635 0.0863 0.039 Uiso 1 1 calc R
H22B H -0.2875 0.6644 0.0607 0.039 Uiso 1 1 calc R
H22C H -0.3204 0.6579 0.1068 0.039 Uiso 1 1 calc R
C23 C 0.4147(3) 0.6580(2) 0.14374(8) 0.0163(5) Uani 1 1 d .
H23A H 0.4424 0.5825 0.1441 0.024 Uiso 1 1 calc R
H23B H 0.4644 0.6995 0.1630 0.024 Uiso 1 1 calc R
H23C H 0.4278 0.6881 0.1173 0.024 Uiso 1 1 calc R
C24 C 0.1430(3) 0.8385(2) 0.15558(7) 0.0166(5) Uani 1 1 d .
H24A H 0.1299 0.8580 0.1278 0.025 Uiso 1 1 calc R
H24B H 0.2079 0.8858 0.1671 0.025 Uiso 1 1 calc R
H24C H 0.0629 0.8469 0.1701 0.025 Uiso 1 1 calc R

loop_
_atom_site_aniso_label
_atom_site_aniso_U_11
_atom_site_aniso_U_22
_atom_site_aniso_U_33
_atom_site_aniso_U_23
_atom_site_aniso_U_13
_atom_site_aniso_U_12
Hf1 0.01021(6) 0.00976(5) 0.00835(5) 0.00002(4) 0.00092(4) -0.00110(4)
N1 0.0109(12) 0.0099(10) 0.0088(9) 0.0012(8) 0.0013(8) -0.0010(8)
N2 0.0117(11) 0.0120(10) 0.0137(10) 0.0001(8) 0.0006(9) 0.0000(8)
N3 0.0142(12) 0.0129(9) 0.0088(9) 0.0004(8) 0.0012(9) 0.0018(9)
C1 0.0084(13) 0.0118(11) 0.0116(12) 0.0002(9) 0.0018(10) 0.0017(10)
C2 0.0145(14) 0.0095(11) 0.0132(12) 0.0007(9) -0.0010(10) 0.0033(10)
C3 0.0210(15) 0.0137(12) 0.0113(12) 0.0020(10) 0.0036(10) 0.0042(11)
C4 0.0156(15) 0.0143(12) 0.0186(13) 0.0064(10) 0.0056(11) 0.0000(11)
C5 0.0144(14) 0.0112(12) 0.0185(13) 0.0026(10) 0.0002(11) 0.0002(10)
C6 0.0130(14) 0.0098(11) 0.0120(11) 0.0011(9) 0.0000(10) 0.0019(10)
C7 0.0172(14) 0.0116(12) 0.0136(12) 0.0011(10) -0.0013(11) -0.0032(11)
C8 0.0127(14) 0.0165(12) 0.0196(13) -0.0026(11) -0.0023(11) 0.0006(11)
C9 0.0197(16) 0.0171(13) 0.0164(13) -0.0064(10) -0.0052(11) 0.0056(11)
C10 0.0206(16) 0.0154(13) 0.0093(11) -0.0015(9) -0.0017(11) 0.0069(11)
C11 0.0126(14) 0.0089(11) 0.0111(12) 0.0001(9) -0.0006(10) -0.0028(10)
C12 0.0132(13) 0.0116(11) 0.0131(11) -0.0008(10) 0.0004(10) -0.0013(11)
C13 0.0133(14) 0.0162(13) 0.0158(13) 0.0029(10) -0.0027(11) 0.0012(10)
C14 0.0212(15) 0.0239(13) 0.0099(11) 0.0052(11) -0.0018(11) -0.0012(13)
C15 0.0175(15) 0.0203(13) 0.0099(12) -0.0011(10) 0.0025(11) 0.0009(11)
C16 0.0138(14) 0.0109(12) 0.0120(12) -0.0014(9) -0.0009(10) -0.0010(10)
C17 0.0165(15) 0.0174(12) 0.0119(11) -0.0042(10) -0.0004(11) 0.0025(11)
C18 0.0170(17) 0.0402(18) 0.0182(14) 0.0004(13) 0.0014(12) 0.0047(14)
C19 0.035(2) 0.0193(15) 0.0272(15) -0.0091(12) -0.0130(14) 0.0125(13)
C20 0.0127(15) 0.0210(13) 0.0139(12) 0.0014(10) 0.0012(11) 0.0044(11)
C21 0.0281(17) 0.0227(15) 0.0214(14) -0.0015(12) -0.0002(12) 0.0119(13)
C22 0.0153(15) 0.0345(17) 0.0273(15) 0.0037(13) 0.0020(13) -0.0006(13)
C23 0.0141(14) 0.0197(13) 0.0152(12) -0.0006(11) 0.0027(10) -0.0029(12)
C24 0.0235(15) 0.0133(11) 0.0129(11) 0.0006(11) -0.0001(11) -0.0014(12)

loop_
_atom_type_symbol
_atom_type_description
_atom_type_scat_dispersion_real
_atom_type_scat_dispersion_imag
_atom_type_scat_source
C C 0.0033 0.0016 'International Tables Vol C Tables 4.2.6.8 and 6.1.1.4'
H H 0.0000 0.0000 'International Tables Vol C Tables 4.2.6.8 and 6.1.1.4'
N N 0.0061 0.0033 'International Tables Vol C Tables 4.2.6.8 and 6.1.1.4'
Hf Hf -0.5830 6.1852 'International Tables Vol C Tables 4.2.6.8 and 6.1.1.4'

loop_
_geom_angle_atom_site_label_1
_geom_angle_atom_site_label_2
_geom_angle_atom_site_label_3
_geom_angle
N1 Hf1 C1 73.75(9)
N1 Hf1 C24 106.28(9)
C1 Hf1 C24 119.60(10)
N1 Hf1 C23 111.77(9)
C1 Hf1 C23 127.12(10)
C24 Hf1 C23 109.25(10)
N1 Hf1 N2 142.58(8)
C1 Hf1 N2 68.84(8)
C24 Hf1 N2 91.63(8)
C23 Hf1 N2 91.84(9)
C11 N1 C7 112.6(2)
C11 N1 Hf1 123.45(16)
C7 N1 Hf1 123.88(15)
C8 N2 N3 105.6(2)
C8 N2 Hf1 135.59(18)
N3 N2 Hf1 118.80(16)
C10 N3 N2 110.7(2)
C10 N3 C2 133.4(2)
N2 N3 C2 115.9(2)
C2 C1 C6 117.8(2)
C2 C1 Hf1 122.79(19)
C6 C1 Hf1 118.20(18)
C3 C2 C1 123.9(2)
C3 C2 N3 123.4(2)
C1 C2 N3 112.7(2)
C2 C3 C4 117.0(2)
C2 C3 H3 121.5
C4 C3 H3 121.5
C3 C4 C5 121.5(2)
C3 C4 H4 119.3
C5 C4 H4 119.3
C4 C5 C6 119.4(3)
C4 C5 H5 120.3
C6 C5 H5 120.3
C5 C6 C1 120.4(2)
C5 C6 C7 125.3(2)
C1 C6 C7 114.2(2)
N1 C7 C6 108.3(2)
N1 C7 H7A 110.0
C6 C7 H7A 110.0
N1 C7 H7B 110.0
C6 C7 H7B 110.0
H7A C7 H7B 108.4
N2 C8 C9 110.8(3)
N2 C8 H8 124.6
C9 C8 H8 124.6
C10 C9 C8 105.2(2)
C10 C9 H9 127.4
C8 C9 H9 127.4
N3 C10 C9 107.7(2)
N3 C10 H10 126.1
C9 C10 H10 126.1
C16 C11 C12 119.8(2)
C16 C11 N1 120.7(2)
C12 C11 N1 119.5(2)
C13 C12 C11 119.0(2)
C13 C12 C20 118.6(2)
C11 C12 C20 122.4(2)
C14 C13 C12 121.3(3)
C14 C13 H13 119.3
C12 C13 H13 119.3
C15 C14 C13 119.6(2)
C15 C14 H14 120.2
C13 C14 H14 120.2
C14 C15 C16 121.6(3)
C14 C15 H15 119.2
C16 C15 H15 119.2
C15 C16 C11 118.7(2)
C15 C16 C17 118.8(2)
C11 C16 C17 122.4(2)
C16 C17 C18 112.4(2)
C16 C17 C19 110.8(2)
C18 C17 C19 110.1(2)
C16 C17 H17 107.8
C18 C17 H17 107.8
C19 C17 H17 107.8
C17 C18 H18A 109.5
C17 C18 H18B 109.5
H18A C18 H18B 109.5
C17 C18 H18C 109.5
H18A C18 H18C 109.5
H18B C18 H18C 109.5
C17 C19 H19A 109.5
C17 C19 H19B 109.5
H19A C19 H19B 109.5
C17 C19 H19C 109.5
H19A C19 H19C 109.5
H19B C19 H19C 109.5
C12 C20 C21 112.5(2)
C12 C20 C22 110.6(2)
C21 C20 C22 109.6(2)
C12 C20 H20 108.0
C21 C20 H20 108.0
C22 C20 H20 108.0
C20 C21 H21A 109.5
C20 C21 H21B 109.5
H21A C21 H21B 109.5
C20 C21 H21C 109.5
H21A C21 H21C 109.5
H21B C21 H21C 109.5
C20 C22 H22A 109.5
C20 C22 H22B 109.5
H22A C22 H22B 109.5
C20 C22 H22C 109.5
H22A C22 H22C 109.5
H22B C22 H22C 109.5
Hf1 C23 H23A 109.5
Hf1 C23 H23B 109.5
H23A C23 H23B 109.5
Hf1 C23 H23C 109.5
H23A C23 H23C 109.5
H23B C23 H23C 109.5
Hf1 C24 H24A 109.5
Hf1 C24 H24B 109.5
H24A C24 H24B 109.5
Hf1 C24 H24C 109.5
H24A C24 H24C 109.5
H24B C24 H24C 109.5

loop_
_geom_bond_atom_site_label_1
_geom_bond_atom_site_label_2
_geom_bond_distance
Hf1 N1 2.062(2)
Hf1 C1 2.223(3)
Hf1 C24 2.229(3)
Hf1 C23 2.245(3)
Hf1 N2 2.313(2)
N1 C11 1.440(3)
N1 C7 1.477(3)
N2 C8 1.333(3)
N2 N3 1.368(3)
N3 C10 1.345(3)
N3 C2 1.431(3)
C1 C2 1.387(3)
C1 C6 1.397(4)
C2 C3 1.384(4)
C3 C4 1.395(4)
C3 H3 0.9500
C4 C5 1.396(4)
C4 H4 0.9500
C5 C6 1.397(4)
C5 H5 0.9500
C6 C7 1.514(3)
C7 H7A 0.9900
C7 H7B 0.9900
C8 C9 1.396(4)
C8 H8 0.9500
C9 C10 1.376(4)
C9 H9 0.9500
C10 H10 0.9500
C11 C16 1.411(4)
C11 C12 1.420(4)
C12 C13 1.392(3)
C12 C20 1.521(4)
C13 C14 1.385(4)
C13 H13 0.9500
C14 C15 1.378(4)
C14 H14 0.9500
C15 C16 1.399(4)
C15 H15 0.9500
C16 C17 1.512(4)
C17 C18 1.529(4)
C17 C19 1.536(4)
C17 H17 1.0000
C18 H18A 0.9800
C18 H18B 0.9800
C18 H18C 0.9800
C19 H19A 0.9800
C19 H19B 0.9800
C19 H19C 0.9800
C20 C21 1.530(4)
C20 C22 1.536(4)
C20 H20 1.0000
C21 H21A 0.9800
C21 H21B 0.9800
C21 H21C 0.9800
C22 H22A 0.9800
C22 H22B 0.9800
C22 H22C 0.9800
C23 H23A 0.9800
C23 H23B 0.9800
C23 H23C 0.9800
C24 H24A 0.9800
C24 H24B 0.9800
C24 H24C 0.9800

loop_
_geom_torsion_atom_site_label_1
_geom_torsion_atom_site_label_2
_geom_torsion_atom_site_label_3
_geom_torsion_atom_site_label_4
_geom_torsion
C1 Hf1 N1 C11 169.6(2)
C24 Hf1 N1 C11 52.9(2)
C23 Hf1 N1 C11 -66.3(2)
N2 Hf1 N1 C11 168.36(17)
C1 Hf1 N1 C7 -6.40(19)
C24 Hf1 N1 C7 -123.2(2)
C23 Hf1 N1 C7 117.7(2)
N2 Hf1 N1 C7 -7.7(3)
N1 Hf1 N2 C8 174.9(2)
C1 Hf1 N2 C8 173.5(3)
C24 Hf1 N2 C8 -65.2(3)
C23 Hf1 N2 C8 44.1(3)
N1 Hf1 N2 N3 -4.9(3)
C1 Hf1 N2 N3 -6.22(17)
C24 Hf1 N2 N3 115.03(19)
C23 Hf1 N2 N3 -135.64(18)
C8 N2 N3 C10 -0.2(3)
Hf1 N2 N3 C10 179.59(16)
C8 N2 N3 C2 -177.0(2)
Hf1 N2 N3 C2 2.8(3)
N1 Hf1 C1 C2 -169.6(2)
C24 Hf1 C1 C2 -69.8(2)
C23 Hf1 C1 C2 85.1(2)
N2 Hf1 C1 C2 9.6(2)
N1 Hf1 C1 C6 -2.39(19)
C24 Hf1 C1 C6 97.4(2)
C23 Hf1 C1 C6 -107.7(2)
N2 Hf1 C1 C6 176.8(2)
C6 C1 C2 C3 -1.6(4)
Hf1 C1 C2 C3 165.6(2)
C6 C1 C2 N3 -178.7(2)
Hf1 C1 C2 N3 -11.5(3)
C10 N3 C2 C3 12.1(4)
N2 N3 C2 C3 -172.0(2)
C10 N3 C2 C1 -170.9(3)
N2 N3 C2 C1 5.0(3)
C1 C2 C3 C4 1.5(4)
N3 C2 C3 C4 178.2(2)
C2 C3 C4 C5 -0.1(4)
C3 C4 C5 C6 -0.9(4)
C4 C5 C6 C1 0.8(4)
C4 C5 C6 C7 -176.2(3)
C2 C1 C6 C5 0.5(4)
Hf1 C1 C6 C5 -167.35(19)
C2 C1 C6 C7 177.7(2)
Hf1 C1 C6 C7 9.9(3)
C11 N1 C7 C6 -163.5(2)
Hf1 N1 C7 C6 12.9(3)
C5 C6 C7 N1 163.5(2)
C1 C6 C7 N1 -13.6(3)
N3 N2 C8 C9 0.0(3)
Hf1 N2 C8 C9 -179.75(19)
N2 C8 C9 C10 0.2(3)
N2 N3 C10 C9 0.3(3)
C2 N3 C10 C9 176.4(3)
C8 C9 C10 N3 -0.3(3)
C7 N1 C11 C16 -100.3(3)
Hf1 N1 C11 C16 83.2(3)
C7 N1 C11 C12 78.6(3)
Hf1 N1 C11 C12 -97.8(3)
C16 C11 C12 C13 -0.6(4)
N1 C11 C12 C13 -179.6(2)
C16 C11 C12 C20 176.8(2)
N1 C11 C12 C20 -2.1(4)
C11 C12 C13 C14 0.6(4)
C20 C12 C13 C14 -177.0(3)
C12 C13 C14 C15 0.1(4)
C13 C14 C15 C16 -0.8(4)
C14 C15 C16 C11 0.7(4)
C14 C15 C16 C17 177.8(3)
C12 C11 C16 C15 0.0(4)
N1 C11 C16 C15 178.9(2)
C12 C11 C16 C17 -177.0(2)
N1 C11 C16 C17 2.0(4)
C15 C16 C17 C18 50.7(3)
C11 C16 C17 C18 -132.3(3)
C15 C16 C17 C19 -72.9(3)
C11 C16 C17 C19 104.1(3)
C13 C12 C20 C21 -57.9(3)
C11 C12 C20 C21 124.6(3)
C13 C12 C20 C22 65.1(3)
C11 C12 C20 C22 -112.4(3)
